data_7204968
loop_
_publ_author_name
'Clemente-Le\'on, Miguel'
'Coronado, Eugenio'
'Gim\'enez-Saiz, Carlos'
'G\'omez-Garc\'ia, Carlos J.'
'Mart\'inez-Ferrero, Eugenia'
'Almeida, Manuel'
'Lopes, Elsa B.'

_publ_section_title
;
 Organic/inorganic molecular conductors based upon perylene and
 Lindquist-type polyoxometalates
;
_journal_issue 9
_journal_name_full 'Journal of Materials Chemistry'
_journal_page_first 2176
_journal_paper_doi 10.1039/b103032a
_journal_volume 11
_journal_year 2001
_chemical_formula_sum 'C50 H30 Mo3 O9.5'
_chemical_formula_weight 1070.56
_chemical_name_systematic
; 
? 
;
_space_group_IT_number 2
_symmetry_cell_setting triclinic
_symmetry_space_group_name_Hall '-P 1'
_symmetry_space_group_name_H-M 'P -1'
_atom_sites_solution_hydrogens geom
_atom_sites_solution_primary direct
_atom_sites_solution_secondary difmap
_audit_creation_method SHELXL-97
_cell_angle_alpha 83.21(2)
_cell_angle_beta 81.05(4)
_cell_angle_gamma 82.20(2)
_cell_formula_units_Z 2
_cell_length_a 10.983(5)
_cell_length_b 12.8986(19)
_cell_length_c 13.627(7)
_cell_measurement_reflns_used 25
_cell_measurement_temperature 293(2)
_cell_measurement_theta_max 11.40
_cell_measurement_theta_min 4.26
_cell_volume 1880.0(13)
_computing_cell_refinement 'CAD-4 Software (Enraf-Nonius, 1988)'
_computing_data_collection 'CAD-4 Software (Enraf-Nonius, 1988)'
_computing_data_reduction 'CAD-4 Software (Enraf-Nonius, 1988)'
_computing_publication_material 'SHELXL-97 (Sheldrick, 1997)'
_computing_structure_refinement 'SHELXL-97 (Sheldrick, 1997)'
_computing_structure_solution 'SIR97 (Altomare et al., 1997)'
_diffrn_ambient_temperature 293(2)
_diffrn_measured_fraction_theta_full 0.999
_diffrn_measured_fraction_theta_max 0.999
_diffrn_measurement_device_type 'Enraf-Nonius CAD-4'
_diffrn_measurement_method 'Omega/2Theta scans'
_diffrn_radiation_monochromator graphite
_diffrn_radiation_source 'fine-focus sealed tube'
_diffrn_radiation_type MoK\a
_diffrn_radiation_wavelength 0.71069
_diffrn_reflns_av_R_equivalents 0.0250
_diffrn_reflns_av_sigmaI/netI 0.0828
_diffrn_reflns_limit_h_max 13
_diffrn_reflns_limit_h_min -12
_diffrn_reflns_limit_k_max 15
_diffrn_reflns_limit_k_min 0
_diffrn_reflns_limit_l_max 16
_diffrn_reflns_limit_l_min -16
_diffrn_reflns_number 6915
_diffrn_reflns_theta_full 24.98
_diffrn_reflns_theta_max 24.98
_diffrn_reflns_theta_min 1.52
_diffrn_standards_decay_% 1
_diffrn_standards_interval_count 400
_diffrn_standards_interval_time '60 min'
_diffrn_standards_number 3
_exptl_absorpt_coefficient_mu 1.053
_exptl_absorpt_correction_T_max 0.593
_exptl_absorpt_correction_T_min 0.519
_exptl_absorpt_correction_type psi-scan
_exptl_crystal_colour black
_exptl_crystal_density_diffrn 1.891
_exptl_crystal_density_meas ?
_exptl_crystal_density_method 'not measured'
_exptl_crystal_description prism
_exptl_crystal_F_000 1064
_exptl_crystal_size_max 0.40
_exptl_crystal_size_mid 0.25
_exptl_crystal_size_min 0.20
_refine_diff_density_max 0.535
_refine_diff_density_min -0.376
_refine_diff_density_rms 0.097
_refine_ls_extinction_method none
_refine_ls_goodness_of_fit_ref 0.984
_refine_ls_hydrogen_treatment mixed
_refine_ls_matrix_type full
_refine_ls_number_parameters 566
_refine_ls_number_reflns 6595
_refine_ls_number_restraints 0
_refine_ls_restrained_S_all 0.984
_refine_ls_R_factor_all 0.1140
_refine_ls_R_factor_gt 0.0350
_refine_ls_shift/su_max 0.005
_refine_ls_shift/su_mean 0.001
_refine_ls_structure_factor_coef Fsqd
_refine_ls_weighting_details 'calc w=1/[\s^2^(Fo^2^)+(0.0456P)^2^+0.0000P] where P=(Fo^2^+2Fc^2^)/3'
_refine_ls_weighting_scheme calc
_refine_ls_wR_factor_gt 0.0779
_refine_ls_wR_factor_ref 0.0935
_reflns_number_gt 3980
_reflns_number_total 6595
_reflns_threshold_expression >2sigma(I)
_cod_data_source_file b103032a.txt
_cod_data_source_block (per)5[Mo6O19]_(1)
_cod_depositor_comments
;
The following automatic conversions were performed:
'_atom_site_symetry_multiplicity' tag replaced with
'_atom_site_symmetry_multiplicity'.

Automatic conversion script
Id: cif_correct_tags 1440 2010-10-19 06:21:57Z saulius 

The following automatic conversions were performed:
'_symmetry_cell_setting' value 'Triclinic' changed to 'triclinic'
according to '/home/saulius/struct/CIF-dictionaries/cif_core.dic'
dictionary named 'cif_core.dic' version 2.4.1 from
2010-06-29.

'_exptl_absorpt_correction_type' value 'Psi scan' changed to
'psi-scan' according to
'/home/saulius/struct/CIF-dictionaries/cif_core.dic' dictionary named
'cif_core.dic' version 2.4.1 from 2010-06-29.

Automatic conversion script
Id: cif_fix_enum 1527 2010-12-29 10:47:43Z saulius 

The following automatic conversions were performed:

'_exptl_crystal_density_meas' value 'none' was changed to '?' - the
value is perceived as not measured.

Automatic conversion script
Id: cif_fix_values 3008 2015-01-20 13:52:24Z robertas 
;
_cod_original_formula_sum 'C50 H30 Mo3 O9.50'
_cod_database_code 7204968

loop_
_symmetry_equiv_pos_as_xyz
'x, y, z'
'-x, -y, -z'

loop_
_atom_site_label
_atom_site_type_symbol
_atom_site_fract_x
_atom_site_fract_y
_atom_site_fract_z
_atom_site_U_iso_or_equiv
_atom_site_adp_type
_atom_site_occupancy
_atom_site_symmetry_multiplicity
_atom_site_calc_flag
_atom_site_refinement_flags
_atom_site_disorder_assembly
_atom_site_disorder_group
Mo1 Mo 0.28452(4) 0.02547(3) 0.02126(4) 0.04048(14) Uani 1 1 d . . .
Mo2 Mo 0.50067(4) 0.11870(4) 0.11509(4) 0.04635(15) Uani 1 1 d . . .
Mo3 Mo 0.50552(4) 0.13554(4) 0.87206(4) 0.04664(15) Uani 1 1 d . . .
O1 O 0.3231(3) -0.0749(3) 0.9276(3) 0.0430(9) Uani 1 1 d . . .
O2 O 0.3301(3) 0.1317(3) 0.9131(3) 0.0498(10) Uani 1 1 d . . .
O3 O 0.1283(3) 0.0457(3) 0.0382(3) 0.0507(10) Uani 1 1 d . . .
O4 O 0.4995(3) -0.0113(3) 0.1957(3) 0.0512(10) Uani 1 1 d . . .
O5 O 0.6789(3) 0.0842(3) 0.8763(3) 0.0433(9) Uani 1 1 d . . .
O6 O 0.3292(3) 0.1203(3) 0.1087(3) 0.0470(9) Uani 1 1 d . . .
O7 O 0.5093(3) 0.2054(3) 0.9865(3) 0.0503(10) Uani 1 1 d . . .
O8 O 0.5050(4) 0.2065(3) 0.1947(3) 0.0690(13) Uani 1 1 d . . .
O9 O 0.5118(4) 0.2319(3) 0.7790(3) 0.0707(13) Uani 1 1 d . . .
O10 O 0.5000 0.0000 0.0000 0.0341(11) Uani 1 2 d S . .
C1 C -0.1035(4) 0.4495(4) 0.8944(4) 0.0366(12) Uani 1 1 d . . .
C2 C -0.1259(5) 0.5611(4) 0.8827(4) 0.0391(12) Uani 1 1 d . . .
C3 C -0.2499(5) 0.6084(4) 0.8929(4) 0.0459(13) Uani 1 1 d . . .
H3 H -0.2658 0.6814 0.8858 0.055 Uiso 1 1 calc R . .
C4 C -0.3480(5) 0.5501(5) 0.9130(4) 0.0515(15) Uani 1 1 d . . .
H4 H -0.4288 0.5838 0.9203 0.062 Uiso 1 1 calc R . .
C5 C -0.3276(5) 0.4428(5) 0.9225(4) 0.0488(14) Uani 1 1 d . . .
H5 H -0.3949 0.4042 0.9339 0.059 Uiso 1 1 calc R . .
C6 C -0.2065(5) 0.3901(4) 0.9151(4) 0.0419(13) Uani 1 1 d . . .
C7 C -0.1844(5) 0.2800(4) 0.9284(4) 0.0506(14) Uani 1 1 d . . .
H7 H -0.2513 0.2408 0.9417 0.061 Uiso 1 1 calc R . .
C8 C -0.0660(5) 0.2293(4) 0.9220(5) 0.0550(16) Uani 1 1 d . . .
H8 H -0.0528 0.1563 0.9315 0.066 Uiso 1 1 calc R . .
C9 C 0.0335(5) 0.2866(4) 0.9014(4) 0.0498(14) Uani 1 1 d . . .
H9 H 0.1133 0.2508 0.8970 0.060 Uiso 1 1 calc R . .
C10 C 0.0195(4) 0.3960(4) 0.8869(4) 0.0358(11) Uani 1 1 d . . .
C11 C 0.1245(4) 0.4563(4) 0.8668(4) 0.0379(12) Uani 1 1 d . . .
C12 C 0.2473(4) 0.4086(4) 0.8583(4) 0.0454(13) Uani 1 1 d . . .
H12 H 0.2629 0.3357 0.8668 0.054 Uiso 1 1 calc R . .
C13 C 0.3466(5) 0.4677(5) 0.8375(4) 0.0532(15) Uani 1 1 d . . .
H13 H 0.4275 0.4342 0.8323 0.064 Uiso 1 1 calc R . .
C14 C 0.3256(5) 0.5753(4) 0.8248(4) 0.0484(14) Uani 1 1 d . . .
H14 H 0.3926 0.6143 0.8113 0.058 Uiso 1 1 calc R . .
C15 C 0.2055(5) 0.6270(4) 0.8317(4) 0.0430(13) Uani 1 1 d . . .
C16 C 0.1828(6) 0.7377(5) 0.8194(4) 0.0553(16) Uani 1 1 d . . .
H16 H 0.2495 0.7770 0.8060 0.066 Uiso 1 1 calc R . .
C17 C 0.0635(6) 0.7888(5) 0.8270(5) 0.0608(17) Uani 1 1 d . . .
H17 H 0.0500 0.8618 0.8181 0.073 Uiso 1 1 calc R . .
C18 C -0.0351(5) 0.7310(4) 0.8477(4) 0.0510(14) Uani 1 1 d . . .
H18 H -0.1150 0.7666 0.8530 0.061 Uiso 1 1 calc R . .
C19 C -0.0210(5) 0.6216(4) 0.8613(4) 0.0384(12) Uani 1 1 d . . .
C20 C 0.1015(4) 0.5689(4) 0.8531(4) 0.0348(11) Uani 1 1 d . . .
C21 C 0.1696(5) 0.5067(4) 0.6062(4) 0.0453(13) Uani 1 1 d . . .
C22 C 0.1117(5) 0.6133(4) 0.6000(4) 0.0472(14) Uani 1 1 d . . .
C23 C 0.1877(6) 0.6940(5) 0.5824(5) 0.0599(16) Uani 1 1 d . . .
H23 H 0.1514 0.7635 0.5769 0.072 Uiso 1 1 calc R . .
C24 C 0.3159(6) 0.6731(5) 0.5731(5) 0.0665(18) Uani 1 1 d . . .
H24 H 0.3645 0.7282 0.5611 0.080 Uiso 1 1 calc R . .
C25 C 0.3707(6) 0.5723(6) 0.5813(5) 0.0629(17) Uani 1 1 d . . .
H25 H 0.4567 0.5594 0.5765 0.075 Uiso 1 1 calc R . .
C26 C 0.3009(5) 0.4869(5) 0.5968(4) 0.0515(14) Uani 1 1 d . . .
C27 C 0.3585(6) 0.3815(5) 0.6065(5) 0.0635(17) Uani 1 1 d . . .
H27 H 0.4444 0.3676 0.6024 0.076 Uiso 1 1 calc R . .
C28 C 0.2876(6) 0.3015(5) 0.6217(5) 0.0681(18) Uani 1 1 d . . .
H28 H 0.3261 0.2326 0.6277 0.082 Uiso 1 1 calc R . .
C29 C 0.1605(6) 0.3188(5) 0.6285(5) 0.0612(16) Uani 1 1 d . . .
H29 H 0.1153 0.2616 0.6372 0.073 Uiso 1 1 calc R . .
C30 C 0.0979(5) 0.4202(4) 0.6227(4) 0.0462(13) Uani 1 1 d . . .
C31 C -0.0374(5) 0.4407(5) 0.6343(4) 0.0467(13) Uani 1 1 d . . .
C32 C -0.1125(6) 0.3605(5) 0.6498(4) 0.0599(16) Uani 1 1 d . . .
H32 H -0.0756 0.2912 0.6496 0.072 Uiso 1 1 calc R . .
C33 C -0.2423(6) 0.3807(6) 0.6657(5) 0.0674(18) Uani 1 1 d . . .
H33 H -0.2903 0.3252 0.6768 0.081 Uiso 1 1 calc R . .
C34 C -0.2977(6) 0.4808(6) 0.6650(5) 0.0673(19) Uani 1 1 d . . .
H34 H -0.3838 0.4934 0.6764 0.081 Uiso 1 1 calc R . .
C35 C -0.2277(6) 0.5661(6) 0.6473(4) 0.0602(16) Uani 1 1 d . . .
C36 C -0.2851(6) 0.6701(7) 0.6477(5) 0.072(2) Uani 1 1 d . . .
H36 H -0.3712 0.6833 0.6597 0.087 Uiso 1 1 calc R . .
C37 C -0.2151(7) 0.7525(6) 0.6303(6) 0.078(2) Uani 1 1 d . . .
H37 H -0.2539 0.8213 0.6295 0.094 Uiso 1 1 calc R . .
C38 C -0.0863(6) 0.7332(5) 0.6140(5) 0.0683(18) Uani 1 1 d . . .
H38 H -0.0406 0.7902 0.6019 0.082 Uiso 1 1 calc R . .
C39 C -0.0239(5) 0.6337(5) 0.6152(4) 0.0493(14) Uani 1 1 d . . .
C40 C -0.0963(5) 0.5465(5) 0.6318(4) 0.0498(14) Uani 1 1 d . . .
C41 C 0.1134(5) -0.0043(4) 0.5418(5) 0.0527(15) Uani 1 1 d . . .
C42 C -0.0026(5) 0.0275(4) 0.6013(5) 0.0512(15) Uani 1 1 d . . .
C43 C -0.0025(6) 0.0545(5) 0.6958(5) 0.0611(16) Uani 1 1 d . . .
H43 H -0.0774 0.0769 0.7336 0.073 Uiso 1 1 calc R . .
C44 C 0.1078(8) 0.0492(5) 0.7362(5) 0.0699(19) Uani 1 1 d . . .
H44 H 0.1056 0.0668 0.8007 0.084 Uiso 1 1 calc R . .
C45 C 0.2181(7) 0.0183(5) 0.6817(5) 0.0659(18) Uani 1 1 d . . .
H45 H 0.2908 0.0150 0.7097 0.079 Uiso 1 1 calc R . .
C46 C 0.2252(6) -0.0086(5) 0.5843(5) 0.0571(16) Uani 1 1 d . . .
C47 C 0.3388(6) -0.0389(6) 0.5264(6) 0.076(2) Uani 1 1 d . . .
H47 H 0.4121 -0.0421 0.5534 0.092 Uiso 1 1 calc R . .
C48 C 0.3440(6) -0.0634(6) 0.4324(6) 0.082(2) Uani 1 1 d . . .
H48 H 0.4205 -0.0829 0.3952 0.099 Uiso 1 1 calc R . .
C49 C 0.2344(6) -0.0598(5) 0.3900(5) 0.0703(19) Uani 1 1 d . . .
H49 H 0.2395 -0.0771 0.3250 0.084 Uiso 1 1 calc R . .
C50 C 0.1191(6) -0.0309(5) 0.4430(5) 0.0560(15) Uani 1 1 d . . .

loop_
_atom_site_aniso_label
_atom_site_aniso_U_11
_atom_site_aniso_U_22
_atom_site_aniso_U_33
_atom_site_aniso_U_23
_atom_site_aniso_U_13
_atom_site_aniso_U_12
Mo1 0.0238(2) 0.0329(3) 0.0645(3) -0.0068(2) -0.0058(2) -0.00119(17)
Mo2 0.0338(2) 0.0410(3) 0.0677(4) -0.0217(2) -0.0060(2) -0.0037(2)
Mo3 0.0355(3) 0.0367(3) 0.0647(4) 0.0089(2) -0.0083(2) -0.0041(2)
O1 0.0321(18) 0.039(2) 0.060(2) -0.0141(18) -0.0064(17) -0.0066(15)
O2 0.0320(19) 0.040(2) 0.074(3) 0.0080(19) -0.0107(18) -0.0005(16)
O3 0.0272(19) 0.043(2) 0.083(3) -0.010(2) -0.0082(18) -0.0019(16)
O4 0.047(2) 0.060(3) 0.049(2) -0.005(2) -0.0084(18) -0.0127(19)
O5 0.0315(18) 0.037(2) 0.059(2) 0.0009(17) -0.0003(17) -0.0071(15)
O6 0.0298(18) 0.039(2) 0.074(3) -0.0200(19) -0.0027(17) -0.0009(15)
O7 0.0350(19) 0.0285(19) 0.087(3) -0.0070(19) -0.0036(19) -0.0059(15)
O8 0.045(2) 0.073(3) 0.096(3) -0.047(3) 0.001(2) -0.010(2)
O9 0.048(2) 0.067(3) 0.091(3) 0.027(3) -0.011(2) -0.011(2)
O10 0.028(2) 0.023(2) 0.053(3) -0.007(2) -0.008(2) -0.0021(19)
C1 0.038(3) 0.040(3) 0.034(3) -0.006(2) -0.005(2) -0.009(2)
C2 0.039(3) 0.043(3) 0.036(3) -0.004(2) -0.003(2) -0.010(2)
C3 0.041(3) 0.040(3) 0.053(4) -0.010(3) 0.003(3) -0.001(2)
C4 0.032(3) 0.059(4) 0.061(4) -0.010(3) 0.000(3) -0.001(3)
C5 0.036(3) 0.061(4) 0.052(4) -0.002(3) -0.006(3) -0.018(3)
C6 0.038(3) 0.046(3) 0.043(3) -0.002(3) -0.005(2) -0.011(2)
C7 0.045(3) 0.049(3) 0.063(4) 0.001(3) -0.012(3) -0.024(3)
C8 0.054(4) 0.031(3) 0.081(5) 0.001(3) -0.015(3) -0.006(3)
C9 0.040(3) 0.039(3) 0.070(4) 0.004(3) -0.015(3) -0.003(2)
C10 0.035(3) 0.036(3) 0.038(3) -0.003(2) -0.009(2) -0.007(2)
C11 0.035(3) 0.047(3) 0.033(3) -0.003(2) -0.006(2) -0.006(2)
C12 0.032(3) 0.047(3) 0.057(4) 0.000(3) -0.010(2) -0.002(2)
C13 0.035(3) 0.066(4) 0.059(4) -0.010(3) -0.011(3) -0.003(3)
C14 0.039(3) 0.053(4) 0.057(4) -0.006(3) -0.009(3) -0.016(3)
C15 0.049(3) 0.043(3) 0.041(3) -0.006(3) -0.009(3) -0.016(3)
C16 0.056(4) 0.051(4) 0.063(4) -0.009(3) 0.001(3) -0.025(3)
C17 0.058(4) 0.033(3) 0.092(5) -0.011(3) 0.000(3) -0.016(3)
C18 0.049(3) 0.040(3) 0.063(4) -0.016(3) 0.002(3) -0.003(3)
C19 0.042(3) 0.036(3) 0.038(3) -0.009(2) -0.003(2) -0.005(2)
C20 0.037(3) 0.037(3) 0.031(3) -0.004(2) -0.007(2) -0.005(2)
C21 0.056(3) 0.048(3) 0.032(3) 0.000(2) -0.008(3) -0.010(3)
C22 0.063(4) 0.044(3) 0.036(3) -0.004(3) -0.010(3) -0.009(3)
C23 0.079(5) 0.047(4) 0.056(4) 0.001(3) -0.020(3) -0.011(3)
C24 0.069(4) 0.061(4) 0.074(5) -0.001(4) -0.011(4) -0.027(4)
C25 0.049(4) 0.082(5) 0.058(4) -0.001(4) -0.008(3) -0.013(3)
C26 0.057(4) 0.054(4) 0.043(4) 0.000(3) -0.011(3) -0.010(3)
C27 0.058(4) 0.070(5) 0.060(4) -0.002(4) -0.013(3) 0.003(3)
C28 0.068(4) 0.053(4) 0.079(5) -0.005(4) -0.010(4) 0.003(3)
C29 0.075(4) 0.046(4) 0.064(4) -0.003(3) -0.013(3) -0.010(3)
C30 0.058(3) 0.045(3) 0.035(3) -0.005(3) -0.007(3) -0.006(3)
C31 0.055(3) 0.054(4) 0.032(3) -0.002(3) -0.008(3) -0.009(3)
C32 0.076(4) 0.058(4) 0.046(4) -0.002(3) -0.005(3) -0.018(3)
C33 0.060(4) 0.088(5) 0.059(4) -0.002(4) -0.003(3) -0.034(4)
C34 0.053(4) 0.101(6) 0.048(4) -0.015(4) -0.004(3) -0.008(4)
C35 0.059(4) 0.076(5) 0.045(4) -0.011(3) -0.006(3) -0.004(4)
C36 0.051(4) 0.101(6) 0.061(4) -0.019(4) -0.005(3) 0.013(4)
C37 0.073(5) 0.072(5) 0.085(5) -0.019(4) -0.016(4) 0.018(4)
C38 0.074(5) 0.059(4) 0.071(5) -0.007(4) -0.016(4) 0.000(3)
C39 0.058(4) 0.049(4) 0.040(3) -0.004(3) -0.010(3) -0.001(3)
C40 0.055(3) 0.062(4) 0.031(3) -0.005(3) -0.009(3) -0.001(3)
C41 0.057(4) 0.035(3) 0.064(4) 0.011(3) -0.008(3) -0.013(3)
C42 0.060(4) 0.038(3) 0.056(4) 0.004(3) -0.007(3) -0.015(3)
C43 0.073(4) 0.045(4) 0.065(4) 0.000(3) -0.009(4) -0.011(3)
C44 0.098(6) 0.057(4) 0.057(4) -0.002(3) -0.013(4) -0.020(4)
C45 0.079(5) 0.055(4) 0.069(5) 0.020(3) -0.030(4) -0.029(4)
C46 0.063(4) 0.049(4) 0.062(4) 0.012(3) -0.020(3) -0.020(3)
C47 0.050(4) 0.086(5) 0.089(6) 0.014(4) -0.011(4) -0.015(4)
C48 0.050(4) 0.097(6) 0.090(6) 0.010(5) 0.003(4) -0.009(4)
C49 0.069(5) 0.074(5) 0.062(4) 0.001(4) 0.003(4) -0.010(4)
C50 0.060(4) 0.040(3) 0.067(4) -0.004(3) -0.004(3) -0.009(3)

loop_
_atom_type_symbol
_atom_type_description
_atom_type_scat_dispersion_real
_atom_type_scat_dispersion_imag
_atom_type_scat_source
C C 0.0033 0.0016 'International Tables Vol C Tables 4.2.6.8 and 6.1.1.4'
H H 0.0000 0.0000 'International Tables Vol C Tables 4.2.6.8 and 6.1.1.4'
O O 0.0106 0.0060 'International Tables Vol C Tables 4.2.6.8 and 6.1.1.4'
Mo Mo -1.6832 0.6857 'International Tables Vol C Tables 4.2.6.8 and 6.1.1.4'

loop_
_geom_angle_atom_site_label_1
_geom_angle_atom_site_label_2
_geom_angle_atom_site_label_3
_geom_angle
_geom_angle_site_symmetry_1
_geom_angle_site_symmetry_3
_geom_angle_publ_flag
O3 Mo1 O1 103.87(16) . 1_554 ?
O3 Mo1 O5 103.38(17) . 2_656 ?
O1 Mo1 O5 88.69(16) 1_554 2_656 ?
O3 Mo1 O2 103.05(17) . 1_554 ?
O1 Mo1 O2 87.94(16) 1_554 1_554 ?
O5 Mo1 O2 153.39(14) 2_656 1_554 ?
O3 Mo1 O6 103.06(16) . . ?
O1 Mo1 O6 153.06(14) 1_554 . ?
O5 Mo1 O6 85.63(15) 2_656 . ?
O2 Mo1 O6 85.51(16) 1_554 . ?
O3 Mo1 O10 178.91(13) . . ?
O1 Mo1 O10 77.21(10) 1_554 . ?
O5 Mo1 O10 76.62(10) 2_656 . ?
O2 Mo1 O10 76.89(10) 1_554 . ?
O6 Mo1 O10 75.85(10) . . ?
O8 Mo2 O4 104.4(2) . . ?
O8 Mo2 O6 104.23(17) . . ?
O4 Mo2 O6 89.66(16) . . ?
O8 Mo2 O1 102.61(17) . 2_656 ?
O4 Mo2 O1 86.64(15) . 2_656 ?
O6 Mo2 O1 152.99(15) . 2_656 ?
O8 Mo2 O7 102.3(2) . 1_554 ?
O4 Mo2 O7 153.18(15) . 1_554 ?
O6 Mo2 O7 86.81(16) . 1_554 ?
O1 Mo2 O7 84.58(15) 2_656 1_554 ?
O8 Mo2 O10 177.79(16) . . ?
O4 Mo2 O10 77.32(12) . . ?
O6 Mo2 O10 77.10(11) . . ?
O1 Mo2 O10 75.98(10) 2_656 . ?
O7 Mo2 O10 75.98(11) 1_554 . ?
O9 Mo3 O7 103.5(2) . . ?
O9 Mo3 O2 103.53(17) . . ?
O7 Mo3 O2 88.47(16) . . ?
O9 Mo3 O5 102.84(17) . . ?
O7 Mo3 O5 87.69(15) . . ?
O2 Mo3 O5 153.53(15) . . ?
O9 Mo3 O4 103.2(2) . 2_656 ?
O7 Mo3 O4 153.35(16) . 2_656 ?
O2 Mo3 O4 86.03(15) . 2_656 ?
O5 Mo3 O4 85.76(15) . 2_656 ?
O9 Mo3 O10 178.98(16) . 1_556 ?
O7 Mo3 O10 77.11(11) . 1_556 ?
O2 Mo3 O10 77.31(11) . 1_556 ?
O5 Mo3 O10 76.30(11) . 1_556 ?
O4 Mo3 O10 76.24(11) 2_656 1_556 ?
Mo1 O1 Mo2 116.95(17) 1_556 2_656 ?
Mo3 O2 Mo1 115.84(17) . 1_556 ?
Mo2 O4 Mo3 116.64(19) . 2_656 ?
Mo1 O5 Mo3 116.91(17) 2_656 . ?
Mo2 O6 Mo1 116.84(17) . . ?
Mo3 O7 Mo2 116.65(17) . 1_556 ?
Mo3 O10 Mo3 180.0 2_656 1_554 ?
Mo3 O10 Mo2 90.23(4) 2_656 2_655 ?
Mo3 O10 Mo2 89.77(4) 1_554 2_655 ?
Mo3 O10 Mo2 89.77(4) 2_656 . ?
Mo3 O10 Mo2 90.23(4) 1_554 . ?
Mo2 O10 Mo2 179.999(1) 2_655 . ?
Mo3 O10 Mo1 90.04(4) 2_656 . ?
Mo3 O10 Mo1 89.96(4) 1_554 . ?
Mo2 O10 Mo1 89.84(4) 2_655 . ?
Mo2 O10 Mo1 90.16(3) . . ?
Mo3 O10 Mo1 89.96(4) 2_656 2_655 ?
Mo3 O10 Mo1 90.04(4) 1_554 2_655 ?
Mo2 O10 Mo1 90.16(4) 2_655 2_655 ?
Mo2 O10 Mo1 89.84(3) . 2_655 ?
Mo1 O10 Mo1 180.0 . 2_655 ?
C2 C1 C6 119.1(5) . . ?
C2 C1 C10 121.4(4) . . ?
C6 C1 C10 119.5(5) . . ?
C3 C2 C1 118.2(5) . . ?
C3 C2 C19 122.7(5) . . ?
C1 C2 C19 119.1(4) . . ?
C4 C3 C2 122.0(5) . . ?
C5 C4 C3 120.4(5) . . ?
C4 C5 C6 120.9(5) . . ?
C5 C6 C7 121.4(5) . . ?
C5 C6 C1 119.5(5) . . ?
C7 C6 C1 119.1(5) . . ?
C8 C7 C6 121.0(5) . . ?
C7 C8 C9 119.9(5) . . ?
C8 C9 C10 122.6(5) . . ?
C9 C10 C1 117.8(4) . . ?
C9 C10 C11 122.5(4) . . ?
C1 C10 C11 119.6(4) . . ?
C12 C11 C20 118.8(5) . . ?
C12 C11 C10 122.4(5) . . ?
C20 C11 C10 118.8(4) . . ?
C13 C12 C11 121.5(5) . . ?
C14 C13 C12 120.1(5) . . ?
C13 C14 C15 120.9(5) . . ?
C14 C15 C16 121.4(5) . . ?
C14 C15 C20 120.5(5) . . ?
C16 C15 C20 118.1(5) . . ?
C17 C16 C15 121.3(5) . . ?
C18 C17 C16 119.5(5) . . ?
C17 C18 C19 123.0(5) . . ?
C18 C19 C20 117.7(5) . . ?
C18 C19 C2 122.6(5) . . ?
C20 C19 C2 119.8(5) . . ?
C19 C20 C15 120.5(5) . . ?
C19 C20 C11 121.3(4) . . ?
C15 C20 C11 118.2(4) . . ?
C26 C21 C30 119.5(5) . . ?
C26 C21 C22 119.1(5) . . ?
C30 C21 C22 121.4(5) . . ?
C23 C22 C21 118.3(5) . . ?
C23 C22 C39 122.6(5) . . ?
C21 C22 C39 119.1(5) . . ?
C24 C23 C22 121.7(6) . . ?
C25 C24 C23 120.0(6) . . ?
C24 C25 C26 121.7(6) . . ?
C25 C26 C21 119.1(6) . . ?
C25 C26 C27 121.5(6) . . ?
C21 C26 C27 119.4(6) . . ?
C28 C27 C26 119.5(6) . . ?
C27 C28 C29 122.0(6) . . ?
C28 C29 C30 121.4(6) . . ?
C29 C30 C21 118.2(5) . . ?
C29 C30 C31 122.4(5) . . ?
C21 C30 C31 119.4(5) . . ?
C32 C31 C40 117.9(6) . . ?
C32 C31 C30 122.3(5) . . ?
C40 C31 C30 119.7(5) . . ?
C31 C32 C33 122.0(6) . . ?
C34 C33 C32 119.9(6) . . ?
C33 C34 C35 121.3(6) . . ?
C36 C35 C34 121.4(7) . . ?
C36 C35 C40 119.5(6) . . ?
C34 C35 C40 119.2(6) . . ?
C37 C36 C35 120.5(6) . . ?
C36 C37 C38 120.0(7) . . ?
C39 C38 C37 122.7(7) . . ?
C38 C39 C40 117.8(6) . . ?
C38 C39 C22 122.7(6) . . ?
C40 C39 C22 119.5(5) . . ?
C35 C40 C31 119.7(6) . . ?
C35 C40 C39 119.5(6) . . ?
C31 C40 C39 120.9(5) . . ?
C50 C41 C46 119.8(6) . . ?
C50 C41 C42 121.8(5) . . ?
C46 C41 C42 118.4(6) . . ?
C43 C42 C41 119.3(6) . . ?
C43 C42 C50 122.5(6) . 2_556 ?
C41 C42 C50 118.2(5) . 2_556 ?
C42 C43 C44 121.4(7) . . ?
C45 C44 C43 120.2(7) . . ?
C44 C45 C46 121.5(6) . . ?
C45 C46 C47 122.1(6) . . ?
C45 C46 C41 119.1(6) . . ?
C47 C46 C41 118.7(6) . . ?
C48 C47 C46 121.3(7) . . ?
C47 C48 C49 120.4(7) . . ?
C50 C49 C48 121.4(7) . . ?
C49 C50 C41 118.4(6) . . ?
C49 C50 C42 121.6(6) . 2_556 ?
C41 C50 C42 120.0(5) . 2_556 ?

loop_
_geom_bond_atom_site_label_1
_geom_bond_atom_site_label_2
_geom_bond_distance
_geom_bond_site_symmetry_2
_geom_bond_publ_flag
Mo1 O3 1.684(3) . ?
Mo1 O1 1.886(3) 1_554 ?
Mo1 O5 1.914(4) 2_656 ?
Mo1 O2 1.945(4) 1_554 ?
Mo1 O6 1.961(4) . ?
Mo1 O10 2.3218(12) . ?
Mo2 O8 1.668(4) . ?
Mo2 O4 1.893(4) . ?
Mo2 O6 1.896(3) . ?
Mo2 O1 1.958(3) 2_656 ?
Mo2 O7 1.961(4) 1_554 ?
Mo2 O10 2.3191(9) . ?
Mo3 O9 1.668(4) . ?
Mo3 O7 1.900(4) . ?
Mo3 O2 1.926(4) . ?
Mo3 O5 1.937(3) . ?
Mo3 O4 1.953(4) 2_656 ?
Mo3 O10 2.3184(9) 1_556 ?
O1 Mo1 1.886(3) 1_556 ?
O1 Mo2 1.958(3) 2_656 ?
O2 Mo1 1.945(4) 1_556 ?
O4 Mo3 1.953(4) 2_656 ?
O5 Mo1 1.914(4) 2_656 ?
O7 Mo2 1.961(4) 1_556 ?
O10 Mo3 2.3184(9) 2_656 ?
O10 Mo3 2.3184(9) 1_554 ?
O10 Mo2 2.3190(9) 2_655 ?
O10 Mo1 2.3219(12) 2_655 ?
C1 C2 1.422(7) . ?
C1 C6 1.425(7) . ?
C1 C10 1.425(7) . ?
C2 C3 1.408(7) . ?
C2 C19 1.451(7) . ?
C3 C4 1.372(7) . ?
C4 C5 1.365(8) . ?
C5 C6 1.404(7) . ?
C6 C7 1.404(7) . ?
C7 C8 1.368(7) . ?
C8 C9 1.377(7) . ?
C9 C10 1.393(7) . ?
C10 C11 1.451(7) . ?
C11 C12 1.398(7) . ?
C11 C20 1.434(7) . ?
C12 C13 1.389(7) . ?
C13 C14 1.371(8) . ?
C14 C15 1.389(7) . ?
C15 C16 1.410(8) . ?
C15 C20 1.425(7) . ?
C16 C17 1.378(8) . ?
C17 C18 1.372(8) . ?
C18 C19 1.392(7) . ?
C19 C20 1.417(7) . ?
C21 C26 1.418(8) . ?
C21 C30 1.428(8) . ?
C21 C22 1.434(8) . ?
C22 C23 1.397(8) . ?
C22 C39 1.463(8) . ?
C23 C24 1.386(9) . ?
C24 C25 1.356(9) . ?
C25 C26 1.403(8) . ?
C26 C27 1.420(8) . ?
C27 C28 1.355(9) . ?
C28 C29 1.374(8) . ?
C29 C30 1.393(8) . ?
C30 C31 1.461(8) . ?
C31 C32 1.386(8) . ?
C31 C40 1.427(8) . ?
C32 C33 1.401(8) . ?
C33 C34 1.350(9) . ?
C34 C35 1.404(9) . ?
C35 C36 1.403(9) . ?
C35 C40 1.418(8) . ?
C36 C37 1.371(10) . ?
C37 C38 1.390(9) . ?
C38 C39 1.371(8) . ?
C39 C40 1.440(8) . ?
C41 C50 1.418(9) . ?
C41 C46 1.429(8) . ?
C41 C42 1.437(8) . ?
C42 C43 1.373(8) . ?
C42 C50 1.492(8) 2_556 ?
C43 C44 1.397(9) . ?
C44 C45 1.355(9) . ?
C45 C46 1.400(9) . ?
C46 C47 1.402(9) . ?
C47 C48 1.346(10) . ?
C48 C49 1.407(9) . ?
C49 C50 1.384(8) . ?
C50 C42 1.492(8) 2_556 ?
